data_4087253
loop_
_publ_author_name
'Hazra, Susanta'
'Deb, Mayukh'
'Singh, Jatinder'
'Elias, Anil J.'

_publ_section_title
;
 Picolinamide as a Directing Group on Metal Sandwich Compounds: sp2 C--H
 Bond Activation and sp3 C--H Bond Oxidation
;
_journal_name_full Organometallics
_journal_paper_doi 10.1021/acs.organomet.7b00143
_journal_year 2017
_chemical_formula_moiety 'C36 H29 Co O'
_chemical_formula_sum 'C36 H29 Co O'
_chemical_formula_weight 536.52
_chemical_name_systematic
; 
 ? 
;
_space_group_IT_number 15
_symmetry_cell_setting monoclinic
_symmetry_space_group_name_Hall '-C 2yc'
_symmetry_space_group_name_H-M 'C 1 2/c 1'
_atom_sites_solution_hydrogens geom
_atom_sites_solution_primary direct
_atom_sites_solution_secondary difmap
_audit_creation_method SHELXL-97
_cell_angle_alpha 90.00
_cell_angle_beta 111.096(2)
_cell_angle_gamma 90.00
_cell_formula_units_Z 8
_cell_length_a 21.021(3)
_cell_length_b 17.050(2)
_cell_length_c 16.0951(19)
_cell_measurement_reflns_used 3259
_cell_measurement_temperature 293(2)
_cell_measurement_theta_max 22.54
_cell_measurement_theta_min 2.31
_cell_volume 5382.0(12)
_computing_cell_refinement 'Bruker SMART'
_computing_data_collection 'Bruker SMART'
_computing_data_reduction 'Bruker SAINT'
_computing_molecular_graphics 'Bruker SHELXTL'
_computing_publication_material 'Bruker SHELXTL'
_computing_structure_refinement 'SHELXL-97 (Sheldrick, 1997)'
_computing_structure_solution 'SHELXS-97 (Sheldrick, 1990)'
_diffrn_ambient_temperature 298(2)
_diffrn_measured_fraction_theta_full 0.994
_diffrn_measured_fraction_theta_max 0.994
_diffrn_measurement_device_type 'CCD area detector'
_diffrn_measurement_method 'phi and omega scans'
_diffrn_radiation_monochromator graphite
_diffrn_radiation_source 'fine-focus sealed tube'
_diffrn_radiation_type MoK\a
_diffrn_radiation_wavelength 0.71073
_diffrn_reflns_av_R_equivalents 0.0321
_diffrn_reflns_av_sigmaI/netI 0.0475
_diffrn_reflns_limit_h_max 24
_diffrn_reflns_limit_h_min -24
_diffrn_reflns_limit_k_max 20
_diffrn_reflns_limit_k_min -19
_diffrn_reflns_limit_l_max 17
_diffrn_reflns_limit_l_min -19
_diffrn_reflns_number 13844
_diffrn_reflns_theta_full 25.00
_diffrn_reflns_theta_max 25.00
_diffrn_reflns_theta_min 1.58
_exptl_absorpt_coefficient_mu 0.665
_exptl_absorpt_correction_T_max 0.915
_exptl_absorpt_correction_T_min 0.863
_exptl_absorpt_correction_type multi-scan
_exptl_absorpt_process_details '(SADABS; Bruker, 2000)'
_exptl_crystal_colour red
_exptl_crystal_density_diffrn 1.324
_exptl_crystal_density_method 'not measured'
_exptl_crystal_description block
_exptl_crystal_F_000 2240.0
_exptl_crystal_size_max 0.288
_exptl_crystal_size_mid 0.185
_exptl_crystal_size_min 0.134
_refine_diff_density_max 0.620
_refine_diff_density_min -0.453
_refine_diff_density_rms 0.179
_refine_ls_extinction_method none
_refine_ls_goodness_of_fit_ref 1.076
_refine_ls_hydrogen_treatment mixed
_refine_ls_matrix_type full
_refine_ls_number_parameters 345
_refine_ls_number_reflns 4713
_refine_ls_number_restraints 0
_refine_ls_restrained_S_all 1.076
_refine_ls_R_factor_all 0.0931
_refine_ls_R_factor_gt 0.0635
_refine_ls_shift/su_max 0.009
_refine_ls_shift/su_mean 0.001
_refine_ls_structure_factor_coef Fsqd
_refine_ls_weighting_details 'calc w=1/[\s^2^(Fo^2^)+(0.1470P)^2^+0.0000P] where P=(Fo^2^+2Fc^2^)/3'
_refine_ls_weighting_scheme calc
_refine_ls_wR_factor_gt 0.1879
_refine_ls_wR_factor_ref 0.2174
_reflns_number_gt 3430
_reflns_number_total 4713
_reflns_threshold_expression >2sigma(I)
_cod_data_source_file om7b00143_si_002.cif
_cod_data_source_block 8c
_cod_depositor_comments
;
The following automatic conversions were performed:

'_symmetry_cell_setting' value 'Monoclinic' changed to 'monoclinic'
according to
/home/data/users/saulius/crontab/automatic-downloads/rss-feeds/ACS/lib/dictionaries/cif_core.dic
dictionary named 'cif_core.dic' version 2.4.2 from 2011-04-26.

Automatic conversion script
Id: cif_fix_values 4973 2017-02-22 13:04:09Z antanas 
;
_cod_original_cell_volume 5382.0(11)
_cod_original_sg_symbol_Hall -C2yc
_cod_original_sg_symbol_H-M C2/c
_cod_database_code 4087253

loop_
_symmetry_equiv_pos_as_xyz
'x, y, z'
'-x, y, -z+1/2'
'x+1/2, y+1/2, z'
'-x+1/2, y+1/2, -z+1/2'
'-x, -y, -z'
'x, -y, z-1/2'
'-x+1/2, -y+1/2, -z'
'x+1/2, -y+1/2, z-1/2'

loop_
_atom_site_label
_atom_site_type_symbol
_atom_site_fract_x
_atom_site_fract_y
_atom_site_fract_z
_atom_site_U_iso_or_equiv
_atom_site_adp_type
_atom_site_occupancy
_atom_site_symmetry_multiplicity
_atom_site_calc_flag
_atom_site_refinement_flags
Co1 Co 0.29298(2) 0.60177(3) 0.80019(3) 0.0637(3) Uani 1 1 d .
O1 O 0.4883(4) 0.6012(6) 0.8693(8) 0.263(5) Uani 1 1 d .
C1 C 0.4389(4) 0.5981(6) 0.8009(10) 0.202(5) Uani 1 1 d .
H1 H 0.4403 0.6272 0.7527 0.243 Uiso 1 1 calc R
C2 C 0.3789(2) 0.5537(4) 0.7883(5) 0.1076(18) Uani 1 1 d .
C3 C 0.3254(3) 0.5527(3) 0.7052(4) 0.1040(16) Uani 1 1 d .
C4 C 0.2714(3) 0.5096(3) 0.7114(5) 0.1029(16) Uani 1 1 d .
H4 H 0.2277 0.4998 0.6631 0.123 Uiso 1 1 calc R
C5 C 0.2909(4) 0.4811(3) 0.7981(6) 0.118(2) Uani 1 1 d .
H5 H 0.2631 0.4479 0.8214 0.142 Uiso 1 1 calc R
C6 C 0.3588(4) 0.5084(4) 0.8475(4) 0.115(2) Uani 1 1 d .
C7 C 0.3255(6) 0.5871(4) 0.6166(6) 0.172(4) Uani 1 1 d .
H7A H 0.3270 0.5451 0.5775 0.258 Uiso 1 1 calc R
H7B H 0.3648 0.6201 0.6280 0.258 Uiso 1 1 calc R
H7C H 0.2849 0.6174 0.5891 0.258 Uiso 1 1 calc R
C8 C 0.4021(6) 0.4909(7) 0.9391(8) 0.232(5) Uani 1 1 d .
H8A H 0.4212 0.4394 0.9419 0.348 Uiso 1 1 calc R
H8B H 0.3755 0.4931 0.9765 0.348 Uiso 1 1 calc R
H8C H 0.4383 0.5288 0.9591 0.348 Uiso 1 1 calc R
C9 C 0.29042(17) 0.6752(2) 0.8948(2) 0.0620(9) Uani 1 1 d .
C10 C 0.22347(17) 0.6445(2) 0.8437(2) 0.0572(8) Uani 1 1 d .
C11 C 0.22423(18) 0.6868(2) 0.7646(2) 0.0581(8) Uani 1 1 d .
C12 C 0.29160(17) 0.7176(2) 0.8171(2) 0.0616(9) Uani 1 1 d .
C13 C 0.33303(19) 0.6723(2) 0.9888(3) 0.0682(10) Uani 1 1 d .
C14 C 0.4036(2) 0.6812(4) 1.0165(3) 0.1014(17) Uani 1 1 d .
H14 H 0.4239 0.6920 0.9751 0.122 Uiso 1 1 calc R
C15 C 0.4427(3) 0.6742(5) 1.1044(4) 0.138(3) Uani 1 1 d .
H15 H 0.4897 0.6799 1.1229 0.166 Uiso 1 1 calc R
C16 C 0.4128(3) 0.6584(5) 1.1665(4) 0.138(3) Uani 1 1 d .
H16 H 0.4402 0.6504 1.2258 0.165 Uiso 1 1 calc R
C17 C 0.3448(3) 0.6547(3) 1.1420(3) 0.0969(15) Uani 1 1 d .
H17 H 0.3250 0.6474 1.1847 0.116 Uiso 1 1 calc R
C18 C 0.3045(2) 0.6616(2) 1.0536(3) 0.0712(10) Uani 1 1 d .
H18 H 0.2574 0.6590 1.0369 0.085 Uiso 1 1 calc R
C19 C 0.17110(19) 0.6022(2) 0.8671(2) 0.0628(10) Uani 1 1 d .
C20 C 0.1877(2) 0.5371(3) 0.9227(3) 0.0762(11) Uani 1 1 d .
H20 H 0.2321 0.5179 0.9433 0.091 Uiso 1 1 calc R
C21 C 0.1383(3) 0.5004(3) 0.9476(3) 0.0917(15) Uani 1 1 d .
H21 H 0.1498 0.4578 0.9862 0.110 Uiso 1 1 calc R
C22 C 0.0738(3) 0.5269(4) 0.9155(3) 0.1040(18) Uani 1 1 d .
H22 H 0.0404 0.5014 0.9307 0.125 Uiso 1 1 calc R
C23 C 0.0573(3) 0.5894(4) 0.8624(4) 0.113(2) Uani 1 1 d .
H23 H 0.0124 0.6070 0.8413 0.136 Uiso 1 1 calc R
C24 C 0.1054(2) 0.6288(3) 0.8377(3) 0.0878(13) Uani 1 1 d .
H24 H 0.0931 0.6729 0.8015 0.105 Uiso 1 1 calc R
C25 C 0.1744(2) 0.7000(2) 0.6761(2) 0.0606(9) Uani 1 1 d .
C26 C 0.12280(19) 0.6465(2) 0.6355(3) 0.0700(10) Uani 1 1 d .
H26 H 0.1214 0.6001 0.6653 0.084 Uiso 1 1 calc R
C27 C 0.0734(2) 0.6594(3) 0.5527(3) 0.0851(13) Uani 1 1 d .
H27 H 0.0391 0.6227 0.5279 0.102 Uiso 1 1 calc R
C28 C 0.0756(3) 0.7258(4) 0.5080(3) 0.1007(16) Uani 1 1 d .
H28 H 0.0437 0.7341 0.4512 0.121 Uiso 1 1 calc R
C29 C 0.1238(4) 0.7797(4) 0.5459(4) 0.121(2) Uani 1 1 d .
H29 H 0.1247 0.8257 0.5153 0.145 Uiso 1 1 calc R
C30 C 0.1719(3) 0.7678(3) 0.6292(3) 0.1009(16) Uani 1 1 d .
H30 H 0.2038 0.8070 0.6547 0.121 Uiso 1 1 calc R
C31 C 0.33548(19) 0.7797(2) 0.8036(3) 0.0652(9) Uani 1 1 d .
C32 C 0.36204(19) 0.8360(2) 0.8673(3) 0.0675(10) Uani 1 1 d .
H32 H 0.3539 0.8333 0.9203 0.081 Uiso 1 1 calc R
C33 C 0.4009(2) 0.8969(2) 0.8540(3) 0.0800(12) Uani 1 1 d .
H33 H 0.4186 0.9346 0.8980 0.096 Uiso 1 1 calc R
C34 C 0.4132(3) 0.9018(3) 0.7774(4) 0.0935(15) Uani 1 1 d .
H34 H 0.4398 0.9424 0.7688 0.112 Uiso 1 1 calc R
C35 C 0.3865(4) 0.8468(3) 0.7128(4) 0.115(2) Uani 1 1 d .
H35 H 0.3952 0.8497 0.6601 0.138 Uiso 1 1 calc R
C36 C 0.3472(3) 0.7875(3) 0.7248(3) 0.1027(17) Uani 1 1 d .
H36 H 0.3279 0.7516 0.6791 0.123 Uiso 1 1 calc R

loop_
_atom_site_aniso_label
_atom_site_aniso_U_11
_atom_site_aniso_U_22
_atom_site_aniso_U_33
_atom_site_aniso_U_23
_atom_site_aniso_U_13
_atom_site_aniso_U_12
Co1 0.0557(4) 0.0752(4) 0.0667(4) -0.0001(2) 0.0298(3) -0.0085(2)
O1 0.116(5) 0.380(13) 0.307(13) -0.081(8) 0.091(7) -0.028(6)
C1 0.085(5) 0.254(11) 0.287(15) -0.107(9) 0.091(8) -0.026(6)
C2 0.068(3) 0.141(5) 0.125(5) -0.036(4) 0.049(3) -0.003(3)
C3 0.127(4) 0.102(4) 0.107(4) -0.026(3) 0.071(4) -0.010(3)
C4 0.098(4) 0.087(3) 0.134(5) -0.035(3) 0.053(4) -0.012(3)
C5 0.143(6) 0.068(3) 0.191(8) 0.012(3) 0.118(6) 0.010(3)
C6 0.112(5) 0.126(5) 0.112(5) 0.020(4) 0.045(4) 0.060(4)
C7 0.288(12) 0.121(5) 0.177(8) -0.008(4) 0.168(9) -0.003(6)
C8 0.248(12) 0.232(11) 0.198(11) 0.065(8) 0.060(9) 0.108(9)
C9 0.0508(19) 0.083(2) 0.056(2) 0.0063(17) 0.0244(17) -0.0121(17)
C10 0.0496(18) 0.073(2) 0.0515(19) 0.0047(16) 0.0208(15) -0.0099(16)
C11 0.0581(19) 0.0616(19) 0.059(2) -0.0013(15) 0.0260(17) -0.0123(15)
C12 0.058(2) 0.076(2) 0.054(2) -0.0025(16) 0.0249(17) -0.0137(16)
C13 0.057(2) 0.091(3) 0.056(2) 0.0019(18) 0.0188(17) -0.0107(18)
C14 0.056(2) 0.184(5) 0.063(3) 0.010(3) 0.020(2) -0.014(3)
C15 0.066(3) 0.256(8) 0.074(4) 0.015(4) 0.003(3) -0.016(4)
C16 0.088(4) 0.248(8) 0.060(3) 0.019(4) 0.007(3) -0.009(4)
C17 0.101(4) 0.137(4) 0.055(3) 0.004(3) 0.031(3) -0.023(3)
C18 0.071(2) 0.089(3) 0.059(2) -0.0031(18) 0.0285(19) -0.0194(19)
C19 0.055(2) 0.086(3) 0.050(2) 0.0002(17) 0.0208(17) -0.0196(17)
C20 0.075(2) 0.089(3) 0.070(3) 0.007(2) 0.033(2) -0.020(2)
C21 0.106(4) 0.108(3) 0.068(3) 0.002(2) 0.040(3) -0.044(3)
C22 0.081(3) 0.169(5) 0.063(3) -0.006(3) 0.027(2) -0.062(3)
C23 0.055(3) 0.205(7) 0.077(3) 0.021(4) 0.022(2) -0.018(3)
C24 0.053(2) 0.138(4) 0.074(3) 0.022(3) 0.024(2) -0.006(2)
C25 0.072(2) 0.060(2) 0.053(2) -0.0035(15) 0.0256(18) -0.0075(17)
C26 0.062(2) 0.080(3) 0.065(2) 0.0017(19) 0.0198(19) -0.0055(19)
C27 0.074(3) 0.108(4) 0.063(3) -0.016(2) 0.011(2) 0.001(2)
C28 0.107(4) 0.126(4) 0.058(3) 0.002(3) 0.016(3) 0.021(3)
C29 0.157(6) 0.109(4) 0.084(4) 0.035(3) 0.028(4) -0.005(4)
C30 0.130(4) 0.082(3) 0.075(3) 0.011(2) 0.019(3) -0.023(3)
C31 0.061(2) 0.081(2) 0.059(2) 0.0000(18) 0.0287(18) -0.0177(18)
C32 0.060(2) 0.088(3) 0.057(2) -0.0031(18) 0.0240(18) -0.0178(18)
C33 0.066(3) 0.092(3) 0.080(3) -0.010(2) 0.024(2) -0.030(2)
C34 0.095(3) 0.102(3) 0.101(4) -0.009(3) 0.057(3) -0.043(3)
C35 0.164(5) 0.113(4) 0.109(4) -0.012(3) 0.097(4) -0.051(4)
C36 0.142(4) 0.105(3) 0.089(3) -0.027(3) 0.075(3) -0.055(3)

loop_
_atom_type_symbol
_atom_type_description
_atom_type_scat_dispersion_real
_atom_type_scat_dispersion_imag
_atom_type_scat_source
C C 0.0033 0.0016 'International Tables Vol C Tables 4.2.6.8 and 6.1.1.4'
H H 0.0000 0.0000 'International Tables Vol C Tables 4.2.6.8 and 6.1.1.4'
N N 0.0061 0.0033 'International Tables Vol C Tables 4.2.6.8 and 6.1.1.4'
O O 0.0106 0.0060 'International Tables Vol C Tables 4.2.6.8 and 6.1.1.4'
Co Co 0.3494 0.9721 'International Tables Vol C Tables 4.2.6.8 and 6.1.1.4'

loop_
_geom_angle_atom_site_label_1
_geom_angle_atom_site_label_2
_geom_angle_atom_site_label_3
_geom_angle
C10 Co1 C11 43.60(14)
C10 Co1 C9 42.92(14)
C11 Co1 C9 62.77(15)
C10 Co1 C12 62.42(14)
C11 Co1 C12 43.12(14)
C9 Co1 C12 42.77(14)
C10 Co1 C2 165.7(2)
C11 Co1 C2 147.1(2)
C9 Co1 C2 126.2(2)
C12 Co1 C2 117.7(2)
C10 Co1 C5 111.13(18)
C11 Co1 C5 135.9(2)
C9 Co1 C5 129.5(2)
C12 Co1 C5 172.1(2)
C2 Co1 C5 67.3(2)
C10 Co1 C4 121.37(19)
C11 Co1 C4 113.7(2)
C9 Co1 C4 162.1(2)
C12 Co1 C4 147.0(2)
C2 Co1 C4 67.2(2)
C5 Co1 C4 39.5(2)
C10 Co1 C3 153.8(2)
C11 Co1 C3 118.9(2)
C9 Co1 C3 158.61(19)
C12 Co1 C3 121.85(19)
C2 Co1 C3 39.9(2)
C5 Co1 C3 66.0(2)
C4 Co1 C3 39.3(2)
C10 Co1 C6 129.6(2)
C11 Co1 C6 173.0(2)
C9 Co1 C6 113.7(2)
C12 Co1 C6 138.8(2)
C2 Co1 C6 39.9(3)
C5 Co1 C6 40.8(3)
C4 Co1 C6 67.6(3)
C3 Co1 C6 66.7(3)
O1 C1 C2 125.4(13)
O1 C1 H1 117.3
C2 C1 H1 117.3
C3 C2 C6 107.9(5)
C3 C2 C1 120.5(8)
C6 C2 C1 131.6(9)
C3 C2 Co1 70.4(3)
C6 C2 Co1 70.6(3)
C1 C2 Co1 122.6(5)
C4 C3 C2 109.5(6)
C4 C3 C7 122.8(7)
C2 C3 C7 127.5(7)
C4 C3 Co1 70.3(3)
C2 C3 Co1 69.7(3)
C7 C3 Co1 130.0(4)
C3 C4 C5 107.7(6)
C3 C4 Co1 70.4(3)
C5 C4 Co1 70.1(3)
C3 C4 H4 126.1
C5 C4 H4 126.1
Co1 C4 H4 126.1
C4 C5 C6 108.5(5)
C4 C5 Co1 70.4(3)
C6 C5 Co1 69.9(3)
C4 C5 H5 125.8
C6 C5 H5 125.8
Co1 C5 H5 125.8
C2 C6 C5 106.5(5)
C2 C6 C8 124.6(8)
C5 C6 C8 128.9(9)
C2 C6 Co1 69.6(3)
C5 C6 Co1 69.2(3)
C8 C6 Co1 128.4(6)
C3 C7 H7A 109.5
C3 C7 H7B 109.5
H7A C7 H7B 109.5
C3 C7 H7C 109.5
H7A C7 H7C 109.5
H7B C7 H7C 109.5
C6 C8 H8A 109.5
C6 C8 H8B 109.5
H8A C8 H8B 109.5
C6 C8 H8C 109.5
H8A C8 H8C 109.5
H8B C8 H8C 109.5
C10 C9 C12 90.3(3)
C10 C9 C13 133.4(3)
C12 C9 C13 135.8(3)
C10 C9 Co1 68.0(2)
C12 C9 Co1 68.9(2)
C13 C9 Co1 126.8(3)
C9 C10 C11 90.2(3)
C9 C10 C19 133.9(3)
C11 C10 C19 134.8(3)
C9 C10 Co1 69.1(2)
C11 C10 Co1 68.49(19)
C19 C10 Co1 128.8(3)
C25 C11 C12 136.0(3)
C25 C11 C10 134.3(3)
C12 C11 C10 89.2(3)
C25 C11 Co1 126.3(2)
C12 C11 Co1 69.0(2)
C10 C11 Co1 67.9(2)
C9 C12 C11 90.4(3)
C9 C12 C31 133.8(3)
C11 C12 C31 134.5(3)
C9 C12 Co1 68.3(2)
C11 C12 Co1 67.9(2)
C31 C12 Co1 130.7(3)
C18 C13 C14 118.1(4)
C18 C13 C9 121.0(3)
C14 C13 C9 121.0(4)
C15 C14 C13 119.8(5)
C15 C14 H14 120.1
C13 C14 H14 120.1
C14 C15 C16 120.4(5)
C14 C15 H15 119.8
C16 C15 H15 119.8
C17 C16 C15 120.7(5)
C17 C16 H16 119.6
C15 C16 H16 119.6
C16 C17 C18 119.6(5)
C16 C17 H17 120.2
C18 C17 H17 120.2
C17 C18 C13 121.2(4)
C17 C18 H18 119.4
C13 C18 H18 119.4
C24 C19 C20 118.4(4)
C24 C19 C10 120.3(4)
C20 C19 C10 121.2(3)
C19 C20 C21 120.4(4)
C19 C20 H20 119.8
C21 C20 H20 119.8
C22 C21 C20 119.6(5)
C22 C21 H21 120.2
C20 C21 H21 120.2
C23 C22 C21 120.6(4)
C23 C22 H22 119.7
C21 C22 H22 119.7
C22 C23 C24 121.5(5)
C22 C23 H23 119.2
C24 C23 H23 119.2
C19 C24 C23 119.4(5)
C19 C24 H24 120.3
C23 C24 H24 120.3
C30 C25 C26 115.4(4)
C30 C25 C11 122.8(3)
C26 C25 C11 121.7(3)
C27 C26 C25 122.5(4)
C27 C26 H26 118.8
C25 C26 H26 118.8
C28 C27 C26 119.4(4)
C28 C27 H27 120.3
C26 C27 H27 120.3
C29 C28 C27 119.8(5)
C29 C28 H28 120.1
C27 C28 H28 120.1
C28 C29 C30 120.9(5)
C28 C29 H29 119.6
C30 C29 H29 119.6
C25 C30 C29 122.0(5)
C25 C30 H30 119.0
C29 C30 H30 119.0
C32 C31 C36 117.4(4)
C32 C31 C12 120.2(3)
C36 C31 C12 122.2(4)
C31 C32 C33 121.0(4)
C31 C32 H32 119.5
C33 C32 H32 119.5
C34 C33 C32 120.4(4)
C34 C33 H33 119.8
C32 C33 H33 119.8
C33 C34 C35 119.5(4)
C33 C34 H34 120.3
C35 C34 H34 120.3
C34 C35 C36 120.5(5)
C34 C35 H35 119.8
C36 C35 H35 119.8
C35 C36 C31 121.2(4)
C35 C36 H36 119.4
C31 C36 H36 119.4

loop_
_geom_bond_atom_site_label_1
_geom_bond_atom_site_label_2
_geom_bond_distance
Co1 C10 1.972(4)
Co1 C11 1.980(4)
Co1 C9 1.987(4)
Co1 C12 1.995(4)
Co1 C2 2.054(5)
Co1 C5 2.058(5)
Co1 C4 2.062(5)
Co1 C3 2.063(5)
Co1 C6 2.067(5)
O1 C1 1.213(13)
C1 C2 1.422(10)
C1 H1 0.9300
C2 C3 1.403(8)
C2 C6 1.405(9)
C3 C4 1.388(8)
C3 C7 1.542(9)
C4 C5 1.392(8)
C4 H4 0.9800
C5 C6 1.439(9)
C5 H5 0.9800
C6 C8 1.458(11)
C7 H7A 0.9600
C7 H7B 0.9600
C7 H7C 0.9600
C8 H8A 0.9600
C8 H8B 0.9600
C8 H8C 0.9600
C9 C10 1.449(5)
C9 C12 1.452(5)
C9 C13 1.455(5)
C10 C11 1.468(5)
C10 C19 1.474(5)
C11 C25 1.451(5)
C11 C12 1.461(5)
C12 C31 1.472(5)
C13 C18 1.390(5)
C13 C14 1.396(6)
C14 C15 1.362(7)
C14 H14 0.9300
C15 C16 1.384(9)
C15 H15 0.9300
C16 C17 1.341(8)
C16 H16 0.9300
C17 C18 1.374(6)
C17 H17 0.9300
C18 H18 0.9300
C19 C24 1.367(6)
C19 C20 1.389(5)
C20 C21 1.389(6)
C20 H20 0.9300
C21 C22 1.343(8)
C21 H21 0.9300
C22 C23 1.332(8)
C22 H22 0.9300
C23 C24 1.386(7)
C23 H23 0.9300
C24 H24 0.9300
C25 C30 1.370(6)
C25 C26 1.388(5)
C26 C27 1.381(6)
C26 H26 0.9300
C27 C28 1.350(7)
C27 H27 0.9300
C28 C29 1.342(8)
C28 H28 0.9300
C29 C30 1.374(7)
C29 H29 0.9300
C30 H30 0.9300
C31 C32 1.368(5)
C31 C36 1.383(6)
C32 C33 1.384(5)
C32 H32 0.9300
C33 C34 1.351(7)
C33 H33 0.9300
C34 C35 1.362(7)
C34 H34 0.9300
C35 C36 1.363(6)
C35 H35 0.9300
C36 H36 0.9300

loop_
_geom_torsion_atom_site_label_1
_geom_torsion_atom_site_label_2
_geom_torsion_atom_site_label_3
_geom_torsion_atom_site_label_4
_geom_torsion
O1 C1 C2 C3 -178.2(8)
O1 C1 C2 C6 4.5(14)
O1 C1 C2 Co1 96.7(11)
C10 Co1 C2 C3 165.8(7)
C11 Co1 C2 C3 -62.5(5)
C9 Co1 C2 C3 -157.5(3)
C12 Co1 C2 C3 -107.6(3)
C5 Co1 C2 C3 79.3(4)
C4 Co1 C2 C3 36.3(4)
C6 Co1 C2 C3 118.1(5)
C10 Co1 C2 C6 47.7(10)
C11 Co1 C2 C6 179.3(4)
C9 Co1 C2 C6 84.3(4)
C12 Co1 C2 C6 134.3(4)
C5 Co1 C2 C6 -38.9(4)
C4 Co1 C2 C6 -81.9(4)
C3 Co1 C2 C6 -118.1(5)
C10 Co1 C2 C1 -79.9(13)
C11 Co1 C2 C1 51.8(10)
C9 Co1 C2 C1 -43.2(10)
C12 Co1 C2 C1 6.7(9)
C5 Co1 C2 C1 -166.5(10)
C4 Co1 C2 C1 150.5(9)
C3 Co1 C2 C1 114.3(10)
C6 Co1 C2 C1 -127.6(10)
C6 C2 C3 C4 1.7(6)
C1 C2 C3 C4 -176.2(6)
Co1 C2 C3 C4 -59.2(4)
C6 C2 C3 C7 -173.7(5)
C1 C2 C3 C7 8.5(9)
Co1 C2 C3 C7 125.4(6)
C6 C2 C3 Co1 60.9(4)
C1 C2 C3 Co1 -117.0(6)
C10 Co1 C3 C4 -51.5(6)
C11 Co1 C3 C4 -92.8(4)
C9 Co1 C3 C4 178.5(5)
C12 Co1 C3 C4 -143.1(4)
C2 Co1 C3 C4 120.6(6)
C5 Co1 C3 C4 37.9(4)
C6 Co1 C3 C4 82.6(4)
C10 Co1 C3 C2 -172.1(4)
C11 Co1 C3 C2 146.6(3)
C9 Co1 C3 C2 57.8(7)
C12 Co1 C3 C2 96.3(4)
C5 Co1 C3 C2 -82.7(4)
C4 Co1 C3 C2 -120.6(6)
C6 Co1 C3 C2 -38.0(4)
C10 Co1 C3 C7 65.3(9)
C11 Co1 C3 C7 24.0(8)
C9 Co1 C3 C7 -64.7(11)
C12 Co1 C3 C7 -26.3(8)
C2 Co1 C3 C7 -122.6(9)
C5 Co1 C3 C7 154.7(8)
C4 Co1 C3 C7 116.8(9)
C6 Co1 C3 C7 -160.5(8)
C2 C3 C4 C5 -1.5(6)
C7 C3 C4 C5 174.0(5)
Co1 C3 C4 C5 -60.4(4)
C2 C3 C4 Co1 58.9(4)
C7 C3 C4 Co1 -125.5(6)
C10 Co1 C4 C3 156.2(3)
C11 Co1 C4 C3 107.4(4)
C9 Co1 C4 C3 -178.2(6)
C12 Co1 C4 C3 69.4(5)
C2 Co1 C4 C3 -36.7(4)
C5 Co1 C4 C3 -118.2(5)
C6 Co1 C4 C3 -80.1(4)
C10 Co1 C4 C5 -85.7(4)
C11 Co1 C4 C5 -134.5(3)
C9 Co1 C4 C5 -60.0(8)
C12 Co1 C4 C5 -172.4(3)
C2 Co1 C4 C5 81.4(4)
C3 Co1 C4 C5 118.2(5)
C6 Co1 C4 C5 38.1(4)
C3 C4 C5 C6 0.8(6)
Co1 C4 C5 C6 -59.8(4)
C3 C4 C5 Co1 60.6(4)
C10 Co1 C5 C4 114.1(3)
C11 Co1 C5 C4 69.9(4)
C9 Co1 C5 C4 159.8(3)
C12 Co1 C5 C4 148.5(16)
C2 Co1 C5 C4 -81.3(4)
C3 Co1 C5 C4 -37.7(3)
C6 Co1 C5 C4 -119.2(5)
C10 Co1 C5 C6 -126.7(4)
C11 Co1 C5 C6 -170.9(3)
C9 Co1 C5 C6 -81.0(4)
C12 Co1 C5 C6 -92.3(17)
C2 Co1 C5 C6 38.0(4)
C4 Co1 C5 C6 119.2(5)
C3 Co1 C5 C6 81.5(4)
C3 C2 C6 C5 -1.1(6)
C1 C2 C6 C5 176.4(7)
Co1 C2 C6 C5 59.7(4)
C3 C2 C6 C8 175.9(7)
C1 C2 C6 C8 -6.6(11)
Co1 C2 C6 C8 -123.3(7)
C3 C2 C6 Co1 -60.8(4)
C1 C2 C6 Co1 116.7(7)
C4 C5 C6 C2 0.2(6)
Co1 C5 C6 C2 -59.9(4)
C4 C5 C6 C8 -176.6(7)
Co1 C5 C6 C8 123.2(8)
C4 C5 C6 Co1 60.1(4)
C10 Co1 C6 C2 -166.3(3)
C11 Co1 C6 C2 -177.0(17)
C9 Co1 C6 C2 -118.7(3)
C12 Co1 C6 C2 -74.4(4)
C5 Co1 C6 C2 117.7(5)
C4 Co1 C6 C2 80.8(4)
C3 Co1 C6 C2 38.0(3)
C10 Co1 C6 C5 76.1(4)
C11 Co1 C6 C5 65.3(19)
C9 Co1 C6 C5 123.6(4)
C12 Co1 C6 C5 167.9(3)
C2 Co1 C6 C5 -117.7(5)
C4 Co1 C6 C5 -36.9(4)
C3 Co1 C6 C5 -79.7(4)
C10 Co1 C6 C8 -47.7(10)
C11 Co1 C6 C8 -58(2)
C9 Co1 C6 C8 -0.1(10)
C12 Co1 C6 C8 44.2(11)
C2 Co1 C6 C8 118.6(11)
C5 Co1 C6 C8 -123.7(11)
C4 Co1 C6 C8 -160.6(10)
C3 Co1 C6 C8 156.6(10)
C11 Co1 C9 C10 50.0(2)
C12 Co1 C9 C10 99.3(3)
C2 Co1 C9 C10 -167.5(3)
C5 Co1 C9 C10 -78.4(3)
C4 Co1 C9 C10 -32.9(8)
C3 Co1 C9 C10 150.3(6)
C6 Co1 C9 C10 -123.3(3)
C10 Co1 C9 C12 -99.3(3)
C11 Co1 C9 C12 -49.3(2)
C2 Co1 C9 C12 93.2(3)
C5 Co1 C9 C12 -177.7(3)
C4 Co1 C9 C12 -132.2(7)
C3 Co1 C9 C12 51.0(6)
C6 Co1 C9 C12 137.4(3)
C10 Co1 C9 C13 128.6(4)
C11 Co1 C9 C13 178.6(3)
C12 Co1 C9 C13 -132.1(4)
C2 Co1 C9 C13 -38.9(4)
C5 Co1 C9 C13 50.1(4)
C4 Co1 C9 C13 95.7(8)
C3 Co1 C9 C13 -81.1(7)
C6 Co1 C9 C13 5.3(4)
C12 C9 C10 C11 0.2(3)
C13 C9 C10 C11 172.7(4)
Co1 C9 C10 C11 -66.8(2)
C12 C9 C10 C19 -168.6(4)
C13 C9 C10 C19 3.9(7)
Co1 C9 C10 C19 124.3(4)
C12 C9 C10 Co1 67.0(2)
C13 C9 C10 Co1 -120.5(5)
C11 Co1 C10 C9 -98.9(3)
C12 Co1 C10 C9 -49.1(2)
C2 Co1 C10 C9 45.0(9)
C5 Co1 C10 C9 125.9(3)
C4 Co1 C10 C9 168.7(3)
C3 Co1 C10 C9 -155.8(4)
C6 Co1 C10 C9 83.0(3)
C9 Co1 C10 C11 98.9(3)
C12 Co1 C10 C11 49.8(2)
C2 Co1 C10 C11 143.9(8)
C5 Co1 C10 C11 -135.2(3)
C4 Co1 C10 C11 -92.4(3)
C3 Co1 C10 C11 -56.9(5)
C6 Co1 C10 C11 -178.1(3)
C11 Co1 C10 C19 130.9(4)
C9 Co1 C10 C19 -130.2(4)
C12 Co1 C10 C19 -179.3(4)
C2 Co1 C10 C19 -85.1(9)
C5 Co1 C10 C19 -4.3(4)
C4 Co1 C10 C19 38.5(4)
C3 Co1 C10 C19 74.0(5)
C6 Co1 C10 C19 -47.2(5)
C9 C10 C11 C25 -172.9(4)
C19 C10 C11 C25 -4.2(7)
Co1 C10 C11 C25 119.8(4)
C9 C10 C11 C12 -0.2(3)
C19 C10 C11 C12 168.5(4)
Co1 C10 C11 C12 -67.6(2)
C9 C10 C11 Co1 67.3(2)
C19 C10 C11 Co1 -124.0(5)
C10 Co1 C11 C25 -129.6(4)
C9 Co1 C11 C25 -178.8(3)
C12 Co1 C11 C25 132.4(4)
C2 Co1 C11 C25 66.0(5)
C5 Co1 C11 C25 -59.0(4)
C4 Co1 C11 C25 -18.3(4)
C3 Co1 C11 C25 25.4(4)
C6 Co1 C11 C25 -117.6(19)
C10 Co1 C11 C12 98.0(3)
C9 Co1 C11 C12 48.8(2)
C2 Co1 C11 C12 -66.4(4)
C5 Co1 C11 C12 168.6(3)
C4 Co1 C11 C12 -150.7(3)
C3 Co1 C11 C12 -107.0(3)
C6 Co1 C11 C12 110.0(19)
C9 Co1 C11 C10 -49.2(2)
C12 Co1 C11 C10 -98.0(3)
C2 Co1 C11 C10 -164.4(3)
C5 Co1 C11 C10 70.6(4)
C4 Co1 C11 C10 111.3(3)
C3 Co1 C11 C10 155.0(2)
C6 Co1 C11 C10 12.0(19)
C10 C9 C12 C11 -0.2(3)
C13 C9 C12 C11 -172.4(5)
Co1 C9 C12 C11 66.0(2)
C10 C9 C12 C31 167.6(5)
C13 C9 C12 C31 -4.6(8)
Co1 C9 C12 C31 -126.2(5)
C10 C9 C12 Co1 -66.2(2)
C13 C9 C12 Co1 121.6(5)
C25 C11 C12 C9 172.6(4)
C10 C11 C12 C9 0.2(3)
Co1 C11 C12 C9 -66.4(2)
C25 C11 C12 C31 5.0(8)
C10 C11 C12 C31 -167.4(5)
Co1 C11 C12 C31 126.0(5)
C25 C11 C12 Co1 -121.0(4)
C10 C11 C12 Co1 66.6(2)
C10 Co1 C12 C9 49.3(2)
C11 Co1 C12 C9 99.7(3)
C2 Co1 C12 C9 -114.5(3)
C5 Co1 C12 C9 12.8(18)
C4 Co1 C12 C9 155.2(3)
C3 Co1 C12 C9 -160.5(3)
C6 Co1 C12 C9 -70.3(4)
C10 Co1 C12 C11 -50.4(2)
C9 Co1 C12 C11 -99.7(3)
C2 Co1 C12 C11 145.8(3)
C5 Co1 C12 C11 -86.9(17)
C4 Co1 C12 C11 55.5(4)
C3 Co1 C12 C11 99.8(3)
C6 Co1 C12 C11 -170.0(3)
C10 Co1 C12 C31 179.1(4)
C11 Co1 C12 C31 -130.5(4)
C9 Co1 C12 C31 129.8(4)
C2 Co1 C12 C31 15.3(4)
C5 Co1 C12 C31 142.6(17)
C4 Co1 C12 C31 -75.0(5)
C3 Co1 C12 C31 -30.7(4)
C6 Co1 C12 C31 59.5(5)
C10 C9 C13 C18 -24.3(7)
C12 C9 C13 C18 144.9(5)
Co1 C9 C13 C18 -118.0(4)
C10 C9 C13 C14 156.5(5)
C12 C9 C13 C14 -34.3(7)
Co1 C9 C13 C14 62.8(5)
C18 C13 C14 C15 4.2(8)
C9 C13 C14 C15 -176.5(5)
C13 C14 C15 C16 -0.2(11)
C14 C15 C16 C17 -4.1(13)
C15 C16 C17 C18 4.1(11)
C16 C17 C18 C13 0.1(8)
C14 C13 C18 C17 -4.2(7)
C9 C13 C18 C17 176.5(4)
C9 C10 C19 C24 127.8(5)
C11 C10 C19 C24 -36.4(7)
Co1 C10 C19 C24 -134.2(4)
C9 C10 C19 C20 -49.1(6)
C11 C10 C19 C20 146.7(4)
Co1 C10 C19 C20 48.9(5)
C24 C19 C20 C21 -0.2(6)
C10 C19 C20 C21 176.8(4)
C19 C20 C21 C22 1.9(7)
C20 C21 C22 C23 -2.0(8)
C21 C22 C23 C24 0.5(9)
C20 C19 C24 C23 -1.3(7)
C10 C19 C24 C23 -178.4(4)
C22 C23 C24 C19 1.3(9)
C12 C11 C25 C30 -22.7(7)
C10 C11 C25 C30 146.7(5)
Co1 C11 C25 C30 -119.6(4)
C12 C11 C25 C26 161.8(4)
C10 C11 C25 C26 -28.9(6)
Co1 C11 C25 C26 64.9(5)
C30 C25 C26 C27 1.7(6)
C11 C25 C26 C27 177.6(4)
C25 C26 C27 C28 1.2(7)
C26 C27 C28 C29 -2.6(8)
C27 C28 C29 C30 1.0(10)
C26 C25 C30 C29 -3.4(8)
C11 C25 C30 C29 -179.2(5)
C28 C29 C30 C25 2.2(10)
C9 C12 C31 C32 -34.4(7)
C11 C12 C31 C32 128.4(5)
Co1 C12 C31 C32 -133.0(4)
C9 C12 C31 C36 150.7(5)
C11 C12 C31 C36 -46.5(7)
Co1 C12 C31 C36 52.1(6)
C36 C31 C32 C33 -1.9(7)
C12 C31 C32 C33 -177.1(4)
C31 C32 C33 C34 0.1(7)
C32 C33 C34 C35 0.7(9)
C33 C34 C35 C36 0.5(10)
C34 C35 C36 C31 -2.5(10)
C32 C31 C36 C35 3.1(8)
C12 C31 C36 C35 178.2(5)
